data_2000272
loop_
_publ_author_name
'Lettko, K.'
'Liu, S.'
'Zubieta, J.'

_publ_section_title
;
 Structure of [<i>L</i>Fe(\m-MoO~4~)~3~Fe<i>L</i>].CH~2~Cl~2~.H~2~O
 (<i>L</i> = 1,4,7-trimethyl-1,4,7-triazacyclononane)
;
_journal_issue 8
_journal_name_full 'Acta Crystallographica Section C'
_journal_page_first 1723
_journal_page_last 1725
_journal_paper_doi 10.1107/S0108270191002111
_journal_volume 47
_journal_year 1991
_chemical_formula_sum 'C19 H46 Cl2 Fe2 Mo3 N6 O13'
_symmetry_cell_setting orthorhombic
_symmetry_space_group_name_H-M 'P b c a'
_cell_angle_alpha 90
_cell_angle_beta 90
_cell_angle_gamma 90
_cell_formula_units_Z 8
_cell_length_a 15.239(2)
_cell_length_b 16.376(3)
_cell_length_c 28.964(4)
_cell_volume 7228.1(19)
_diffrn_radiation_type mo
_diffrn_radiation_wavelength 0.71073
_exptl_absorpt_coefficient_mu 1.58
_exptl_crystal_density_diffrn 1.91
_exptl_crystal_F_000 4144
_cod_data_source_file st0478.cif
_cod_data_source_block st0478a
_cod_depositor_comments
;
 Marking attached hydrogen atoms.

 Antanas Vaitkus,
 2017-03-27
;
_cod_original_cell_volume 7227.9(17)
_cod_original_sg_symbol_H-M Pbca
_cod_original_formula_sum 'C19 H46 N6 Fe2 Mo3 O13 Cl2'
_cod_database_code 2000272

loop_
_atom_site_label
_atom_site_fract_x
_atom_site_fract_y
_atom_site_fract_z
_atom_site_U_iso_or_equiv
_atom_site_attached_hydrogens
Mo(1) .38190(10) .32530(10) .06030(10) .0280(10) 0
Mo(2) .59120(10) .15480(10) .12590(10) .0290(10) 0
Mo(3) .45650(10) .36610(10) .21010(10) .0270(10) 0
Fe(1) .36510(10) .18580(10) .15680(10) .0270(10) 0
Fe(2) .59360(10) .37260(10) .10890(10) .0320(10) 0
O(1) .3071(7) .4010(6) .0568(4) .074(5) 0
O(2) .3879(8) .2801(7) .0079(3) .080(5) 0
O(3) .6197(6) .0921(6) .0808(4) .065(4) 0
O(4) .6526(7) .1308(6) .1724(3) .066(4) 0
O(5) .5005(8) .3618(6) .2641(3) .068(4) 0
O(6) .3815(7) .4422(6) .2095(4) .071(5) 0
O(7) .3466(6) .2537(5) .1028(3) .047(4) 0
O(8) .4786(5) .1450(6) .1387(3) .047(4) 0
O(9) .4041(6) .2714(5) .1975(3) .050(4) 0
O(10) .4852(6) .3690(6) .0739(3) .056(4) 0
O(11) .6144(7) .2574(5) .1106(4) .062(4) 0
O(12) .5405(6) .3864(6) .1687(3) .050(4) 0
N(1) .2275(7) .2012(6) .1773(3) .033(4) 0
N(2) .3046(7) .0797(6) .1233(3) .032(4) 0
N(3) .3584(7) .1002(7) .2158(3) .038(4) 0
N(4) .6031(6) .5044(6) .0993(4) .033(4) 0
N(5) .6772(8) .3796(6) .0456(4) .042(4) 0
N(6) .7227(7) .3956(6) .1391(3) .035(4) 0
C(1) .2051(10) .2893(9) .1777(5) .059(5) 0
C(2) .3386(11) .0700(10) .0761(5) .067(5) 0
C(3) .4416(10) .1002(9) .2405(5) .062(5) 0
C(4) .1760(12) .1629(10) .1393(6) .074(3) 0
C(5) .2098(11) .0855(10) .1245(6) .073(5) 0
C(6) .3322(12) .0061(11) .1500(5) .078(5) 0
C(7) .3356(11) .0162(10) .2001(5) .071(5) 0
C(8) .2884(11) .1369(11) .2452(6) .078(6) 0
C(9) .2108(11) .1648(10) .2235(5) .068(5) 0
C(11) .5192(10) .5431(9) .1108(5) .061(5) 0
C(12) .6451(11) .3188(10) .0120(6) .070(5) 0
C(13) .7392(11) .3447(9) .1800(5) .066(5) 0
C(14) .6206(12) .5158(11) .0491(6) .078(6) 0
C(15) .6725(12) .4629(11) .0270(6) .080(6) 0
C(16) .7672(11) .3582(11) .0627(6) .076(5) 0
C(17) .7916(13) .3853(12) .1071(6) .091(6) 0
C(18) .7187(12) .4805(11) .1543(6) .087(6) 0
C(19) .6720(11) .5353(10) .1281(5) .065(5) 0
O(13) .9525(9) .2414(8) .1616(4) .102(4) 2
Cl(1) -.0068(11) .2729(10) .0681(6) .061(5) 0
Cl(2) .1196(19) .3812(18) .0211(10) .145(10) 0
C(20) -.011(7) .427(7) .054(4) .17(4) 2
H1A .2375 .3165 .2015 .080 0
H1B .1433 .2952 .1834 .080 0
H1C .2192 .3130 .1483 .080 0
H2A .3218 .1165 .0579 .080 0
H2B .3150 .0213 .0624 .080 0
H2C .4014 .0663 .0771 .080 0
H3A .4867 .0767 .2216 .080 0
H3B .4354 .0688 .2683 .080 0
H3C .4573 .1553 .2483 .080 0
H4A .1748 .1996 .1135 .080 0
H4B .1173 .1545 .1504 .080 0
H5A .1886 .0440 .1451 .080 0
H5B .1878 .0755 .0940 .080 0
H6A .3896 -.0090 .1397 .080 0
H6B .2917 -.0372 .1431 .080 0
H7A .2790 .0023 .2123 .080 0
H7B .3789 -.0208 .2120 .080 0
H8A .3138 .1829 .2608 .080 0
H8B .2714 .0964 .2675 .080 0
H9A .1720 .1191 .2197 .080 0
H9B .1834 .2051 .2427 .080 0
H11A .4738 .5216 .0913 .080 0
H11B .5236 .6010 .1063 .080 0
H11C .5053 .5319 .1425 .080 0
H12A .6493 .2656 .0256 .080 0
H12B .6800 .3207 -.0156 .080 0
H12C .5850 .3302 .0045 .080 0
H13A .6926 .3511 .2020 .080 0
H13B .7937 .3612 .1938 .080 0
H13C .7431 .2885 .1709 .080 0
H14A .6467 .5687 .0454 .080 0
H14B .5648 .5146 .0338 .080 0
H15A .6517 .4589 -.0043 .080 0
H15B .7309 .4849 .0271 .080 0
H16A .8084 .3810 .0413 .080 0
H16B .7718 .2997 .0624 .080 0
H17A .8213 .4366 .1039 .080 0
H17B .8314 .3455 .1196 .080 0
H18A .7779 .5002 .1561 .080 0
H18B .6931 .4804 .1846 .080 0
H19A .6460 .5742 .1488 .080 0
H19B .7131 .5627 .1083 .080 0
